data_7008870
loop_
_publ_author_name
'Weisheit, Thomas'
'Escudero, Daniel'
'Petzold, Holm'
'G\"orls, Helmar'
'Gonz\'alez, Leticia'
'Weigand, Wolfgang'

_publ_section_title
;
 Photochemical behavior of (diphosphine)(\h(2)-tolane)Pt(0) complexes.
 Part A: Experimental considerations in solution and in the solid state.
;
_journal_issue 40
_journal_name_full 'Dalton transactions (Cambridge, England : 2003)'
_journal_page_first 9493
_journal_page_last 9504
_journal_paper_doi 10.1039/b925562a
_journal_volume 39
_journal_year 2010
_chemical_formula_moiety 'C46 H36 Br2 P2 Pt, C4 H8 O'
_chemical_formula_sum 'C50 H44 Br2 O P2 Pt'
_chemical_formula_weight 1077.70
_chemical_name_systematic
;
?
;
_space_group_IT_number 14
_symmetry_cell_setting monoclinic
_symmetry_space_group_name_Hall '-P 2yn'
_symmetry_space_group_name_H-M 'P 1 21/n 1'
_atom_sites_solution_hydrogens geom
_atom_sites_solution_primary direct
_atom_sites_solution_secondary difmap
_audit_creation_method SHELXL-97
_cell_angle_alpha 90.00
_cell_angle_beta 111.085(2)
_cell_angle_gamma 90.00
_cell_formula_units_Z 4
_cell_length_a 15.3444(5)
_cell_length_b 15.6009(3)
_cell_length_c 21.3260(6)
_cell_measurement_reflns_used 31984
_cell_measurement_temperature 183(2)
_cell_measurement_theta_max 27.50
_cell_measurement_theta_min 1.93
_cell_volume 4763.4(2)
_computing_cell_refinement DENZO
_computing_data_collection COLLECT
_computing_data_reduction DENZO
_computing_molecular_graphics SHELXTL/PC
_computing_publication_material SHELXL-97
_computing_structure_refinement 'SHELXL-97 (Sheldrick, 1997)'
_computing_structure_solution 'SHELXS-97 (Sheldrick, 1990)'
_diffrn_ambient_temperature 183(2)
_diffrn_measured_fraction_theta_full 0.990
_diffrn_measured_fraction_theta_max 0.990
_diffrn_measurement_device_type KappaCCD
_diffrn_measurement_method 'phi- + omega-scan'
_diffrn_radiation_monochromator graphite
_diffrn_radiation_source 'fine-focus sealed tube'
_diffrn_radiation_type MoK\a
_diffrn_radiation_wavelength 0.71073
_diffrn_reflns_av_R_equivalents 0.0669
_diffrn_reflns_av_sigmaI/netI 0.0774
_diffrn_reflns_limit_h_max 19
_diffrn_reflns_limit_h_min -18
_diffrn_reflns_limit_k_max 19
_diffrn_reflns_limit_k_min -20
_diffrn_reflns_limit_l_max 24
_diffrn_reflns_limit_l_min -27
_diffrn_reflns_number 31984
_diffrn_reflns_theta_full 27.50
_diffrn_reflns_theta_max 27.50
_diffrn_reflns_theta_min 1.93
_exptl_absorpt_coefficient_mu 4.724
_exptl_absorpt_correction_type none
_exptl_crystal_colour colourless
_exptl_crystal_density_diffrn 1.503
_exptl_crystal_density_method 'not measured'
_exptl_crystal_description prism
_exptl_crystal_F_000 2120
_exptl_crystal_size_max 0.06
_exptl_crystal_size_mid 0.06
_exptl_crystal_size_min 0.04
_refine_diff_density_max 1.476
_refine_diff_density_min -1.506
_refine_diff_density_rms 0.148
_refine_ls_extinction_method none
_refine_ls_goodness_of_fit_ref 1.004
_refine_ls_hydrogen_treatment constr
_refine_ls_matrix_type full
_refine_ls_number_parameters 502
_refine_ls_number_reflns 10847
_refine_ls_number_restraints 0
_refine_ls_restrained_S_all 1.004
_refine_ls_R_factor_all 0.1019
_refine_ls_R_factor_gt 0.0534
_refine_ls_shift/su_max 0.014
_refine_ls_shift/su_mean 0.000
_refine_ls_structure_factor_coef Fsqd
_refine_ls_weighting_details 'calc w=1/[\s^2^(Fo^2^)+(0.0835P)^2^+1.5850P] where P=(Fo^2^+2Fc^2^)/3'
_refine_ls_weighting_scheme calc
_refine_ls_wR_factor_gt 0.1279
_refine_ls_wR_factor_ref 0.1483
_reflns_number_gt 7025
_reflns_number_total 10847
_reflns_threshold_expression >2sigma(I)
_cod_data_source_file B925562A.TXT
_cod_data_source_block FO3697
_cod_depositor_comments
;
The following automatic conversions were performed:
'_exptl_absorpt_correction_type' value 'NONE' changed to 'none' according
to '/home/saulius/struct/CIF-dictionaries/cif_core.dic' dictionary named
'cif_core.dic' version 2.4.1 from 2010-06-29.

Automatic conversion script
Id: cif_fix_enum 1527 2010-12-29 10:47:43Z saulius 
;
_cod_original_sg_symbol_H-M 'P 21/n'
_cod_database_code 7008870

loop_
_symmetry_equiv_pos_as_xyz
'x, y, z'
'-x+1/2, y+1/2, -z+1/2'
'-x, -y, -z'
'x-1/2, -y-1/2, z-1/2'

loop_
_atom_site_label
_atom_site_type_symbol
_atom_site_fract_x
_atom_site_fract_y
_atom_site_fract_z
_atom_site_U_iso_or_equiv
_atom_site_adp_type
_atom_site_occupancy
_atom_site_symmetry_multiplicity
_atom_site_calc_flag
_atom_site_refinement_flags
_atom_site_disorder_assembly
_atom_site_disorder_group
Pt1 Pt 0.972561(18) -0.284514(15) 1.624812(13) 0.03670(10) Uani 1 1 d . . .
Br1 Br 1.13998(6) -0.32092(6) 1.67526(4) 0.0626(2) Uani 1 1 d . . .
Br2 Br 0.83826(11) -0.40093(14) 2.21455(7) 0.1430(7) Uani 1 1 d . . .
P1 P 0.98795(12) -0.25933(11) 1.52396(9) 0.0375(4) Uani 1 1 d . . .
P2 P 0.82316(12) -0.25221(11) 1.57603(9) 0.0376(4) Uani 1 1 d . . .
C1 C 0.9603(5) -0.3069(5) 1.7183(4) 0.0441(17) Uani 1 1 d . . .
C2 C 0.9552(5) -0.3814(5) 1.7387(3) 0.0415(16) Uani 1 1 d . . .
H2A H 0.9561 -0.4283 1.7104 0.050 Uiso 1 1 calc R . .
C3 C 0.9482(5) -0.3991(4) 1.8023(4) 0.0473(18) Uani 1 1 d . . .
H3A H 0.9423 -0.4565 1.8151 0.057 Uiso 1 1 calc R . .
C4 C 0.9502(5) -0.3304(4) 1.8464(4) 0.0453(17) Uani 1 1 d . . .
C5 C 0.9578(5) -0.2465(5) 1.8239(4) 0.0508(18) Uani 1 1 d . . .
C6 C 0.9636(5) -0.2359(4) 1.7603(4) 0.0472(18) Uani 1 1 d . . .
H6A H 0.9700 -0.1799 1.7451 0.057 Uiso 1 1 calc R . .
C7 C 0.9598(7) -0.1713(5) 1.8688(5) 0.068(2) Uani 1 1 d . . .
H7A H 0.9466 -0.1185 1.8421 0.103 Uiso 1 1 calc R . .
H7B H 1.0217 -0.1672 1.9042 0.103 Uiso 1 1 calc R . .
H7C H 0.9124 -0.1793 1.8891 0.103 Uiso 1 1 calc R . .
C8 C 0.9418(5) -0.3440(4) 1.9104(4) 0.0484(18) Uani 1 1 d . . .
C9 C 0.9296(5) -0.3530(5) 1.9614(4) 0.0489(18) Uani 1 1 d . . .
C10 C 0.9095(5) -0.3639(5) 2.0220(4) 0.0530(19) Uani 1 1 d . . .
C11 C 0.9046(6) -0.4459(6) 2.0458(5) 0.072(3) Uani 1 1 d . . .
H11A H 0.9153 -0.4947 2.0230 0.087 Uiso 1 1 calc R . .
C12 C 0.8834(7) -0.4553(8) 2.1040(6) 0.082(3) Uani 1 1 d . . .
H12A H 0.8803 -0.5110 2.1211 0.099 Uiso 1 1 calc R . .
C13 C 0.8671(7) -0.3851(9) 2.1365(5) 0.083(3) Uani 1 1 d . . .
C14 C 0.8684(8) -0.3068(8) 2.1112(5) 0.083(3) Uani 1 1 d . . .
H14A H 0.8526 -0.2589 2.1326 0.100 Uiso 1 1 calc R . .
C15 C 0.8913(7) -0.2932(6) 2.0561(5) 0.071(3) Uani 1 1 d . . .
C16 C 0.8962(11) -0.2048(6) 2.0285(6) 0.113(5) Uani 1 1 d . . .
H16A H 0.8602 -0.1645 2.0448 0.170 Uiso 1 1 calc R . .
H16B H 0.8700 -0.2066 1.9792 0.170 Uiso 1 1 calc R . .
H16C H 0.9614 -0.1861 2.0434 0.170 Uiso 1 1 calc R . .
C17 C 0.8723(5) -0.2327(4) 1.4637(4) 0.0388(15) Uani 1 1 d . . .
C18 C 0.8583(5) -0.2130(4) 1.3978(4) 0.0466(17) Uani 1 1 d . . .
H18A H 0.9092 -0.2142 1.3824 0.056 Uiso 1 1 calc R . .
C19 C 0.7682(5) -0.1912(5) 1.3533(4) 0.053(2) Uani 1 1 d . . .
H19A H 0.7579 -0.1791 1.3075 0.064 Uiso 1 1 calc R . .
C20 C 0.6948(5) -0.1874(5) 1.3763(4) 0.0503(19) Uani 1 1 d . . .
H20A H 0.6342 -0.1722 1.3464 0.060 Uiso 1 1 calc R . .
C21 C 0.7092(5) -0.2054(4) 1.4427(4) 0.0428(16) Uani 1 1 d . . .
H21A H 0.6587 -0.2015 1.4584 0.051 Uiso 1 1 calc R . .
C22 C 0.7976(4) -0.2295(4) 1.4867(3) 0.0356(15) Uani 1 1 d . . .
C23 C 1.0580(5) -0.1670(4) 1.5219(4) 0.0415(16) Uani 1 1 d . . .
C24 C 1.0695(6) -0.1039(5) 1.5702(4) 0.056(2) Uani 1 1 d . . .
H24A H 1.0449 -0.1123 1.6047 0.067 Uiso 1 1 calc R . .
C25 C 1.1174(7) -0.0276(5) 1.5684(5) 0.071(3) Uani 1 1 d . . .
H25A H 1.1246 0.0156 1.6012 0.085 Uiso 1 1 calc R . .
C26 C 1.1531(6) -0.0162(6) 1.5196(6) 0.083(3) Uani 1 1 d . . .
H26A H 1.1843 0.0359 1.5180 0.099 Uiso 1 1 calc R . .
C27 C 1.1451(6) -0.0805(6) 1.4708(5) 0.072(3) Uani 1 1 d . . .
H27A H 1.1726 -0.0728 1.4377 0.087 Uiso 1 1 calc R . .
C28 C 1.0957(6) -0.1555(5) 1.4725(5) 0.064(2) Uani 1 1 d . . .
H28A H 1.0881 -0.1987 1.4395 0.076 Uiso 1 1 calc R . .
C29 C 1.0294(5) -0.3456(4) 1.4850(3) 0.0402(15) Uani 1 1 d . . .
C30 C 1.1234(5) -0.3619(5) 1.5037(4) 0.0524(19) Uani 1 1 d . . .
H30A H 1.1669 -0.3255 1.5355 0.063 Uiso 1 1 calc R . .
C31 C 1.1561(6) -0.4310(5) 1.4768(5) 0.063(2) Uani 1 1 d . . .
H31A H 1.2212 -0.4403 1.4889 0.076 Uiso 1 1 calc R . .
C32 C 1.0925(7) -0.4857(5) 1.4323(4) 0.064(2) Uani 1 1 d . . .
H32B H 1.1141 -0.5336 1.4145 0.076 Uiso 1 1 calc R . .
C33 C 0.9970(6) -0.4711(5) 1.4137(4) 0.060(2) Uani 1 1 d . . .
H33A H 0.9536 -0.5089 1.3833 0.072 Uiso 1 1 calc R . .
C34 C 0.9658(6) -0.4019(4) 1.4393(4) 0.0499(18) Uani 1 1 d . . .
H34A H 0.9006 -0.3918 1.4260 0.060 Uiso 1 1 calc R . .
C35 C 0.7404(5) -0.3347(4) 1.5774(4) 0.051(2) Uani 1 1 d . . .
C36 C 0.6968(5) -0.3866(4) 1.5219(4) 0.053(2) Uani 1 1 d . . .
H36A H 0.7087 -0.3790 1.4816 0.064 Uiso 1 1 calc R . .
C37 C 0.6347(6) -0.4506(5) 1.5266(6) 0.072(3) Uani 1 1 d . . .
H37A H 0.6030 -0.4849 1.4883 0.086 Uiso 1 1 calc R . .
C38 C 0.6194(6) -0.4644(6) 1.5839(6) 0.083(3) Uani 1 1 d . . .
H38A H 0.5778 -0.5086 1.5857 0.099 Uiso 1 1 calc R . .
C39 C 0.6639(7) -0.4142(7) 1.6411(6) 0.090(4) Uani 1 1 d . . .
H39A H 0.6529 -0.4241 1.6816 0.107 Uiso 1 1 calc R . .
C40 C 0.7250(6) -0.3492(6) 1.6376(5) 0.066(2) Uani 1 1 d . . .
H40A H 0.7561 -0.3150 1.6760 0.080 Uiso 1 1 calc R . .
C41 C 0.7854(5) -0.1570(4) 1.6082(3) 0.0381(15) Uani 1 1 d . . .
C42 C 0.6901(6) -0.1449(5) 1.5996(4) 0.056(2) Uani 1 1 d . . .
H42A H 0.6445 -0.1864 1.5766 0.067 Uiso 1 1 calc R . .
C43 C 0.6646(6) -0.0717(6) 1.6254(5) 0.072(3) Uani 1 1 d . . .
H43A H 0.6012 -0.0633 1.6206 0.086 Uiso 1 1 calc R . .
C44 C 0.7311(6) -0.0106(5) 1.6582(4) 0.064(2) Uani 1 1 d . . .
H44A H 0.7127 0.0394 1.6757 0.077 Uiso 1 1 calc R . .
C45 C 0.8218(5) -0.0213(5) 1.6654(4) 0.054(2) Uani 1 1 d . . .
H45A H 0.8667 0.0212 1.6876 0.065 Uiso 1 1 calc R . .
C46 C 0.8493(5) -0.0950(4) 1.6401(4) 0.0482(18) Uani 1 1 d . . .
H46A H 0.9129 -0.1023 1.6451 0.058 Uiso 1 1 calc R . .
O1TA O 1.1194(9) -0.1993(8) 1.3072(7) 0.071(3) Uiso 0.50 1 d P . .
C1TA C 1.0538(19) -0.2688(15) 1.2853(14) 0.104(8) Uiso 0.50 1 d P . .
H1TA H 1.0288 -0.2827 1.3209 0.125 Uiso 0.50 1 calc PR . .
H1TB H 1.0010 -0.2515 1.2445 0.125 Uiso 0.50 1 calc PR . .
C2TA C 1.0984(12) -0.3426(11) 1.2709(9) 0.065(4) Uiso 0.50 1 d P . .
H2TA H 1.0841 -0.3483 1.2220 0.078 Uiso 0.50 1 calc PR . .
H2TB H 1.0782 -0.3954 1.2876 0.078 Uiso 0.50 1 calc PR . .
C3TA C 1.1962(12) -0.3271(11) 1.3060(9) 0.063(4) Uiso 0.50 1 d P . .
H3TA H 1.2317 -0.3369 1.2759 0.075 Uiso 0.50 1 calc PR . .
H3TB H 1.2212 -0.3655 1.3454 0.075 Uiso 0.50 1 calc PR . .
C4TA C 1.2034(14) -0.2365(12) 1.3276(11) 0.075(5) Uiso 0.50 1 d P . .
H4TA H 1.2320 -0.2335 1.3772 0.090 Uiso 0.50 1 calc PR . .
H4TB H 1.2444 -0.2051 1.3087 0.090 Uiso 0.50 1 calc PR . .
O1TB O 1.3738(10) 0.5102(9) 1.6362(7) 0.087(4) Uiso 0.50 1 d P . .
C1TB C 1.3092(16) 0.4660(15) 1.6609(12) 0.092(6) Uiso 0.50 1 d P . .
H1TC H 1.2447 0.4880 1.6394 0.110 Uiso 0.50 1 calc PR . .
H1TD H 1.3096 0.4034 1.6536 0.110 Uiso 0.50 1 calc PR . .
C2TB C 1.345(2) 0.4858(19) 1.7266(15) 0.126(9) Uiso 0.50 1 d P . .
H2TC H 1.3829 0.4371 1.7517 0.151 Uiso 0.50 1 calc PR . .
H2TD H 1.2930 0.4945 1.7433 0.151 Uiso 0.50 1 calc PR . .
C3TB C 1.3990(15) 0.5578(13) 1.7393(11) 0.083(6) Uiso 0.50 1 d P . .
H3TC H 1.3620 0.6101 1.7384 0.100 Uiso 0.50 1 calc PR . .
H3TD H 1.4517 0.5541 1.7829 0.100 Uiso 0.50 1 calc PR . .
C4TB C 1.4262(18) 0.5553(16) 1.6910(13) 0.105(7) Uiso 0.50 1 d P . .
H4TC H 1.4901 0.5310 1.7072 0.126 Uiso 0.50 1 calc PR . .
H4TD H 1.4308 0.6150 1.6767 0.126 Uiso 0.50 1 calc PR . .

loop_
_atom_site_aniso_label
_atom_site_aniso_U_11
_atom_site_aniso_U_22
_atom_site_aniso_U_33
_atom_site_aniso_U_23
_atom_site_aniso_U_13
_atom_site_aniso_U_12
Pt1 0.03315(15) 0.03443(15) 0.03715(16) 0.00198(11) 0.00614(11) 0.00122(11)
Br1 0.0410(4) 0.0876(6) 0.0498(5) 0.0052(4) 0.0051(4) 0.0107(4)
Br2 0.1081(11) 0.254(2) 0.0678(8) 0.0384(10) 0.0333(7) -0.0493(12)
P1 0.0326(9) 0.0337(8) 0.0416(10) 0.0020(7) 0.0076(8) -0.0013(7)
P2 0.0330(9) 0.0326(8) 0.0445(10) 0.0037(8) 0.0106(8) 0.0003(7)
C1 0.028(4) 0.055(4) 0.039(4) -0.011(3) 0.001(3) 0.002(3)
C2 0.040(4) 0.047(4) 0.031(4) -0.014(3) 0.005(3) 0.002(3)
C3 0.045(4) 0.035(4) 0.063(5) 0.005(3) 0.022(4) 0.000(3)
C4 0.036(4) 0.045(4) 0.054(5) 0.001(3) 0.014(3) 0.003(3)
C5 0.051(5) 0.042(4) 0.063(5) 0.000(4) 0.025(4) 0.008(3)
C6 0.055(5) 0.035(4) 0.053(5) 0.003(3) 0.020(4) 0.005(3)
C7 0.096(7) 0.051(5) 0.065(6) -0.016(4) 0.036(5) -0.002(5)
C8 0.043(4) 0.046(4) 0.054(5) 0.001(3) 0.016(4) 0.002(3)
C9 0.049(5) 0.050(4) 0.049(5) 0.002(3) 0.020(4) -0.002(3)
C10 0.044(4) 0.061(5) 0.053(5) 0.004(4) 0.015(4) -0.001(4)
C11 0.062(6) 0.067(6) 0.086(7) 0.026(5) 0.024(5) 0.001(4)
C12 0.064(6) 0.101(8) 0.078(7) 0.040(6) 0.022(5) -0.014(6)
C13 0.053(6) 0.138(10) 0.046(5) 0.016(6) 0.002(4) -0.035(6)
C14 0.104(9) 0.104(8) 0.041(5) -0.006(5) 0.026(5) -0.007(6)
C15 0.087(7) 0.078(6) 0.054(5) -0.016(4) 0.035(5) -0.013(5)
C16 0.204(16) 0.057(6) 0.100(9) -0.006(6) 0.081(10) 0.006(7)
C17 0.034(4) 0.034(3) 0.045(4) 0.001(3) 0.009(3) -0.007(3)
C18 0.041(4) 0.052(4) 0.044(4) 0.004(3) 0.013(3) -0.002(3)
C19 0.049(5) 0.051(4) 0.046(4) 0.010(3) 0.001(4) -0.001(3)
C20 0.038(4) 0.041(4) 0.056(5) 0.009(3) -0.002(4) 0.005(3)
C21 0.033(4) 0.043(4) 0.047(4) 0.004(3) 0.008(3) -0.005(3)
C22 0.026(3) 0.030(3) 0.041(4) 0.001(3) 0.000(3) 0.000(2)
C23 0.032(4) 0.040(4) 0.048(4) 0.005(3) 0.009(3) -0.007(3)
C24 0.051(5) 0.045(4) 0.065(5) -0.004(4) 0.012(4) -0.010(3)
C25 0.066(6) 0.046(5) 0.085(7) -0.004(4) 0.010(5) -0.017(4)
C26 0.042(5) 0.054(5) 0.135(10) 0.032(6) 0.012(6) -0.004(4)
C27 0.062(6) 0.066(6) 0.095(7) 0.013(5) 0.035(5) -0.012(4)
C28 0.061(5) 0.051(5) 0.082(6) 0.004(4) 0.031(5) -0.003(4)
C29 0.043(4) 0.038(3) 0.036(4) -0.001(3) 0.010(3) -0.001(3)
C30 0.043(4) 0.049(4) 0.060(5) -0.005(4) 0.013(4) 0.000(3)
C31 0.063(6) 0.052(5) 0.075(6) -0.001(4) 0.024(5) 0.018(4)
C32 0.077(6) 0.059(5) 0.058(5) 0.003(4) 0.028(5) 0.020(4)
C33 0.076(6) 0.045(4) 0.050(5) -0.004(4) 0.012(4) -0.005(4)
C34 0.048(4) 0.045(4) 0.056(5) 0.001(3) 0.018(4) -0.005(3)
C35 0.033(4) 0.041(4) 0.074(6) 0.015(4) 0.012(4) 0.001(3)
C36 0.045(4) 0.036(4) 0.072(5) 0.006(4) 0.013(4) 0.004(3)
C37 0.053(5) 0.038(4) 0.110(8) 0.007(5) 0.013(5) -0.007(4)
C38 0.049(6) 0.076(6) 0.113(9) 0.045(6) 0.016(6) -0.008(5)
C39 0.059(6) 0.111(8) 0.091(8) 0.052(7) 0.018(6) -0.014(6)
C40 0.062(6) 0.072(5) 0.059(5) 0.024(4) 0.015(4) -0.009(4)
C41 0.042(4) 0.030(3) 0.041(4) 0.004(3) 0.013(3) 0.009(3)
C42 0.050(5) 0.055(4) 0.057(5) -0.010(4) 0.012(4) 0.008(4)
C43 0.049(5) 0.087(6) 0.070(6) -0.015(5) 0.012(4) 0.022(5)
C44 0.074(6) 0.057(5) 0.063(6) -0.012(4) 0.027(5) 0.016(4)
C45 0.048(5) 0.045(4) 0.064(5) -0.009(4) 0.013(4) 0.002(3)
C46 0.038(4) 0.045(4) 0.063(5) 0.004(3) 0.021(4) 0.006(3)

loop_
_atom_type_symbol
_atom_type_description
_atom_type_scat_dispersion_real
_atom_type_scat_dispersion_imag
_atom_type_scat_source
C C 0.0033 0.0016 'International Tables Vol C Tables 4.2.6.8 and 6.1.1.4'
H H 0.0000 0.0000 'International Tables Vol C Tables 4.2.6.8 and 6.1.1.4'
P P 0.1023 0.0942 'International Tables Vol C Tables 4.2.6.8 and 6.1.1.4'
Br Br -0.2901 2.4595 'International Tables Vol C Tables 4.2.6.8 and 6.1.1.4'
Pt Pt -1.7033 8.3905 'International Tables Vol C Tables 4.2.6.8 and 6.1.1.4'
O O 0.0106 0.0060 'International Tables Vol C Tables 4.2.6.8 and 6.1.1.4'

loop_
_geom_angle_atom_site_label_1
_geom_angle_atom_site_label_2
_geom_angle_atom_site_label_3
_geom_angle
_geom_angle_site_symmetry_1
_geom_angle_site_symmetry_3
_geom_angle_publ_flag
C1 Pt1 P2 93.02(19) . . ?
C1 Pt1 P1 179.2(2) . . ?
P2 Pt1 P1 87.62(6) . . ?
C1 Pt1 Br1 89.01(18) . . ?
P2 Pt1 Br1 177.92(5) . . ?
P1 Pt1 Br1 90.35(5) . . ?
C23 P1 C29 105.7(3) . . ?
C23 P1 C17 103.7(3) . . ?
C29 P1 C17 105.0(3) . . ?
C23 P1 Pt1 115.1(2) . . ?
C29 P1 Pt1 118.4(2) . . ?
C17 P1 Pt1 107.4(2) . . ?
C41 P2 C35 104.7(3) . . ?
C41 P2 C22 104.8(3) . . ?
C35 P2 C22 105.3(3) . . ?
C41 P2 Pt1 115.3(2) . . ?
C35 P2 Pt1 116.4(2) . . ?
C22 P2 Pt1 109.3(2) . . ?
C2 C1 C6 120.0(7) . . ?
C2 C1 Pt1 121.4(5) . . ?
C6 C1 Pt1 118.5(6) . . ?
C1 C2 C3 122.9(7) . . ?
C1 C2 H2A 118.5 . . ?
C3 C2 H2A 118.5 . . ?
C4 C3 C2 119.5(6) . . ?
C4 C3 H3A 120.2 . . ?
C2 C3 H3A 120.2 . . ?
C5 C4 C3 117.4(7) . . ?
C5 C4 C8 120.5(7) . . ?
C3 C4 C8 122.0(6) . . ?
C6 C5 C4 118.7(7) . . ?
C6 C5 C7 121.9(7) . . ?
C4 C5 C7 119.4(7) . . ?
C5 C6 C1 121.4(7) . . ?
C5 C6 H6A 119.3 . . ?
C1 C6 H6A 119.3 . . ?
C5 C7 H7A 109.5 . . ?
C5 C7 H7B 109.5 . . ?
H7A C7 H7B 109.5 . . ?
C5 C7 H7C 109.5 . . ?
H7A C7 H7C 109.5 . . ?
H7B C7 H7C 109.5 . . ?
C9 C8 C4 175.9(8) . . ?
C8 C9 C10 177.1(9) . . ?
C11 C10 C15 119.1(8) . . ?
C11 C10 C9 119.6(8) . . ?
C15 C10 C9 121.3(7) . . ?
C10 C11 C12 118.9(10) . . ?
C10 C11 H11A 120.6 . . ?
C12 C11 H11A 120.6 . . ?
C13 C12 C11 120.5(9) . . ?
C13 C12 H12A 119.7 . . ?
C11 C12 H12A 119.7 . . ?
C14 C13 C12 119.7(10) . . ?
C14 C13 Br2 121.1(10) . . ?
C12 C13 Br2 119.1(9) . . ?
C13 C14 C15 122.4(11) . . ?
C13 C14 H14A 118.8 . . ?
C15 C14 H14A 118.8 . . ?
C14 C15 C10 119.3(9) . . ?
C14 C15 C16 122.9(9) . . ?
C10 C15 C16 117.8(8) . . ?
C15 C16 H16A 109.5 . . ?
C15 C16 H16B 109.5 . . ?
H16A C16 H16B 109.5 . . ?
C15 C16 H16C 109.5 . . ?
H16A C16 H16C 109.5 . . ?
H16B C16 H16C 109.5 . . ?
C18 C17 C22 120.1(6) . . ?
C18 C17 P1 121.7(6) . . ?
C22 C17 P1 118.2(5) . . ?
C17 C18 C19 119.8(7) . . ?
C17 C18 H18A 120.1 . . ?
C19 C18 H18A 120.1 . . ?
C20 C19 C18 119.9(7) . . ?
C20 C19 H19A 120.0 . . ?
C18 C19 H19A 120.0 . . ?
C21 C20 C19 120.3(7) . . ?
C21 C20 H20A 119.8 . . ?
C19 C20 H20A 119.8 . . ?
C20 C21 C22 120.2(7) . . ?
C20 C21 H21A 119.9 . . ?
C22 C21 H21A 119.9 . . ?
C21 C22 C17 119.6(6) . . ?
C21 C22 P2 122.9(6) . . ?
C17 C22 P2 117.4(5) . . ?
C28 C23 C24 119.8(7) . . ?
C28 C23 P1 122.5(6) . . ?
C24 C23 P1 117.7(6) . . ?
C23 C24 C25 120.4(8) . . ?
C23 C24 H24A 119.8 . . ?
C25 C24 H24A 119.8 . . ?
C26 C25 C24 119.6(9) . . ?
C26 C25 H25A 120.2 . . ?
C24 C25 H25A 120.2 . . ?
C25 C26 C27 121.4(8) . . ?
C25 C26 H26A 119.3 . . ?
C27 C26 H26A 119.3 . . ?
C28 C27 C26 118.4(9) . . ?
C28 C27 H27A 120.8 . . ?
C26 C27 H27A 120.8 . . ?
C23 C28 C27 120.4(9) . . ?
C23 C28 H28A 119.8 . . ?
C27 C28 H28A 119.8 . . ?
C30 C29 C34 118.5(7) . . ?
C30 C29 P1 120.6(5) . . ?
C34 C29 P1 120.6(6) . . ?
C29 C30 C31 121.2(7) . . ?
C29 C30 H30A 119.4 . . ?
C31 C30 H30A 119.4 . . ?
C32 C31 C30 119.3(8) . . ?
C32 C31 H31A 120.4 . . ?
C30 C31 H31A 120.4 . . ?
C31 C32 C33 120.3(8) . . ?
C31 C32 H32B 119.8 . . ?
C33 C32 H32B 119.8 . . ?
C34 C33 C32 119.9(8) . . ?
C34 C33 H33A 120.1 . . ?
C32 C33 H33A 120.1 . . ?
C33 C34 C29 120.8(8) . . ?
C33 C34 H34A 119.6 . . ?
C29 C34 H34A 119.6 . . ?
C36 C35 C40 119.8(7) . . ?
C36 C35 P2 121.6(6) . . ?
C40 C35 P2 118.5(6) . . ?
C35 C36 C37 119.0(9) . . ?
C35 C36 H36A 120.5 . . ?
C37 C36 H36A 120.5 . . ?
C38 C37 C36 121.4(9) . . ?
C38 C37 H37A 119.3 . . ?
C36 C37 H37A 119.3 . . ?
C37 C38 C39 120.8(9) . . ?
C37 C38 H38A 119.6 . . ?
C39 C38 H38A 119.6 . . ?
C40 C39 C38 118.9(10) . . ?
C40 C39 H39A 120.5 . . ?
C38 C39 H39A 120.5 . . ?
C39 C40 C35 120.0(9) . . ?
C39 C40 H40A 120.0 . . ?
C35 C40 H40A 120.0 . . ?
C46 C41 C42 119.3(6) . . ?
C46 C41 P2 119.7(5) . . ?
C42 C41 P2 121.0(5) . . ?
C43 C42 C41 119.0(8) . . ?
C43 C42 H42A 120.5 . . ?
C41 C42 H42A 120.5 . . ?
C42 C43 C44 120.4(8) . . ?
C42 C43 H43A 119.8 . . ?
C44 C43 H43A 119.8 . . ?
C45 C44 C43 120.8(8) . . ?
C45 C44 H44A 119.6 . . ?
C43 C44 H44A 119.6 . . ?
C44 C45 C46 119.8(7) . . ?
C44 C45 H45A 120.1 . . ?
C46 C45 H45A 120.1 . . ?
C41 C46 C45 120.8(7) . . ?
C41 C46 H46A 119.6 . . ?
C45 C46 H46A 119.6 . . ?
C4TA O1TA C1TA 105.0(16) . . ?
C2TA C1TA O1TA 110(2) . . ?
C2TA C1TA H1TA 109.6 . . ?
O1TA C1TA H1TA 109.6 . . ?
C2TA C1TA H1TB 109.6 . . ?
O1TA C1TA H1TB 109.6 . . ?
H1TA C1TA H1TB 108.1 . . ?
C1TA C2TA C3TA 104.1(17) . . ?
C1TA C2TA H2TA 110.9 . . ?
C3TA C2TA H2TA 110.9 . . ?
C1TA C2TA H2TB 110.9 . . ?
C3TA C2TA H2TB 110.9 . . ?
H2TA C2TA H2TB 109.0 . . ?
C2TA C3TA C4TA 105.6(15) . . ?
C2TA C3TA H3TA 110.6 . . ?
C4TA C3TA H3TA 110.6 . . ?
C2TA C3TA H3TB 110.6 . . ?
C4TA C3TA H3TB 110.6 . . ?
H3TA C3TA H3TB 108.7 . . ?
O1TA C4TA C3TA 111.0(16) . . ?
O1TA C4TA H4TA 109.4 . . ?
C3TA C4TA H4TA 109.4 . . ?
O1TA C4TA H4TB 109.4 . . ?
C3TA C4TA H4TB 109.4 . . ?
H4TA C4TA H4TB 108.0 . . ?
C4TB O1TB C1TB 101.8(18) . . ?
C2TB C1TB O1TB 101(2) . . ?
C2TB C1TB H1TC 111.5 . . ?
O1TB C1TB H1TC 111.5 . . ?
C2TB C1TB H1TD 111.5 . . ?
O1TB C1TB H1TD 111.5 . . ?
H1TC C1TB H1TD 109.4 . . ?
C1TB C2TB C3TB 113(3) . . ?
C1TB C2TB H2TC 109.1 . . ?
C3TB C2TB H2TC 109.1 . . ?
C1TB C2TB H2TD 109.1 . . ?
C3TB C2TB H2TD 109.1 . . ?
H2TC C2TB H2TD 107.8 . . ?
C4TB C3TB C2TB 100(2) . . ?
C4TB C3TB H3TC 111.8 . . ?
C2TB C3TB H3TC 111.8 . . ?
C4TB C3TB H3TD 111.8 . . ?
C2TB C3TB H3TD 111.8 . . ?
H3TC C3TB H3TD 109.5 . . ?
C3TB C4TB O1TB 117(2) . . ?
C3TB C4TB H4TC 108.0 . . ?
O1TB C4TB H4TC 108.0 . . ?
C2TB C4TB H4TC 109.6 . . ?
C3TB C4TB H4TD 108.0 . . ?
O1TB C4TB H4TD 108.0 . . ?
C2TB C4TB H4TD 138.7 . . ?
H4TC C4TB H4TD 107.2 . . ?

loop_
_geom_bond_atom_site_label_1
_geom_bond_atom_site_label_2
_geom_bond_distance
_geom_bond_site_symmetry_2
_geom_bond_publ_flag
Pt1 C1 2.099(8) . ?
Pt1 P2 2.2082(17) . ?
Pt1 P1 2.2806(19) . ?
Pt1 Br1 2.4679(8) . ?
Br2 C13 1.886(10) . ?
P1 C23 1.807(7) . ?
P1 C29 1.812(7) . ?
P1 C17 1.825(7) . ?
P2 C41 1.816(6) . ?
P2 C35 1.816(7) . ?
P2 C22 1.836(7) . ?
C1 C2 1.254(10) . ?
C1 C6 1.412(10) . ?
C2 C3 1.426(10) . ?
C2 H2A 0.9500 . ?
C3 C4 1.419(10) . ?
C3 H3A 0.9500 . ?
C4 C5 1.412(10) . ?
C4 C8 1.433(11) . ?
C5 C6 1.400(11) . ?
C5 C7 1.508(11) . ?
C6 H6A 0.9500 . ?
C7 H7A 0.9800 . ?
C7 H7B 0.9800 . ?
C7 H7C 0.9800 . ?
C8 C9 1.176(10) . ?
C9 C10 1.442(11) . ?
C10 C11 1.389(11) . ?
C10 C15 1.403(12) . ?
C11 C12 1.400(13) . ?
C11 H11A 0.9500 . ?
C12 C13 1.366(16) . ?
C12 H12A 0.9500 . ?
C13 C14 1.339(15) . ?
C14 C15 1.358(13) . ?
C14 H14A 0.9500 . ?
C15 C16 1.513(13) . ?
C16 H16A 0.9800 . ?
C16 H16B 0.9800 . ?
C16 H16C 0.9800 . ?
C17 C18 1.378(10) . ?
C17 C22 1.402(10) . ?
C18 C19 1.408(10) . ?
C18 H18A 0.9500 . ?
C19 C20 1.383(11) . ?
C19 H19A 0.9500 . ?
C20 C21 1.380(10) . ?
C20 H20A 0.9500 . ?
C21 C22 1.395(9) . ?
C21 H21A 0.9500 . ?
C23 C28 1.384(11) . ?
C23 C24 1.390(10) . ?
C24 C25 1.407(11) . ?
C24 H24A 0.9500 . ?
C25 C26 1.350(14) . ?
C25 H25A 0.9500 . ?
C26 C27 1.418(15) . ?
C26 H26A 0.9500 . ?
C27 C28 1.402(11) . ?
C27 H27A 0.9500 . ?
C28 H28A 0.9500 . ?
C29 C30 1.375(10) . ?
C29 C34 1.411(10) . ?
C30 C31 1.396(11) . ?
C30 H30A 0.9500 . ?
C31 C32 1.384(12) . ?
C31 H31A 0.9500 . ?
C32 C33 1.391(12) . ?
C32 H32B 0.9500 . ?
C33 C34 1.371(11) . ?
C33 H33A 0.9500 . ?
C34 H34A 0.9500 . ?
C35 C36 1.391(11) . ?
C35 C40 1.405(12) . ?
C36 C37 1.407(11) . ?
C36 H36A 0.9500 . ?
C37 C38 1.344(14) . ?
C37 H37A 0.9500 . ?
C38 C39 1.403(15) . ?
C38 H38A 0.9500 . ?
C39 C40 1.401(12) . ?
C39 H39A 0.9500 . ?
C40 H40A 0.9500 . ?
C41 C46 1.371(10) . ?
C41 C42 1.420(10) . ?
C42 C43 1.382(11) . ?
C42 H42A 0.9500 . ?
C43 C44 1.388(12) . ?
C43 H43A 0.9500 . ?
C44 C45 1.356(11) . ?
C44 H44A 0.9500 . ?
C45 C46 1.398(10) . ?
C45 H45A 0.9500 . ?
C46 H46A 0.9500 . ?
O1TA C4TA 1.34(2) . ?
O1TA C1TA 1.44(3) . ?
C1TA C2TA 1.43(3) . ?
C1TA H1TA 0.9900 . ?
C1TA H1TB 0.9900 . ?
C2TA C3TA 1.44(2) . ?
C2TA H2TA 0.9900 . ?
C2TA H2TB 0.9900 . ?
C3TA C4TA 1.48(3) . ?
C3TA H3TA 0.9900 . ?
C3TA H3TB 0.9900 . ?
C4TA H4TA 0.9900 . ?
C4TA H4TB 0.9900 . ?
O1TB C4TB 1.35(3) . ?
O1TB C1TB 1.45(2) . ?
C1TB C2TB 1.34(3) . ?
C1TB H1TC 0.9900 . ?
C1TB H1TD 0.9900 . ?
C2TB C3TB 1.36(3) . ?
C2TB H2TC 0.9900 . ?
C2TB H2TD 0.9900 . ?
C3TB C4TB 1.24(3) . ?
C3TB H3TC 0.9900 . ?
C3TB H3TD 0.9900 . ?
C4TB H4TC 0.9900 . ?
C4TB H4TD 0.9900 . ?
